data_4511209
loop_
_publ_author_name
'Nandi, Goutam'
'Titi, Hatem M.'
'Goldberg, Israel'

_publ_section_title
;
 Exploring Supramolecular Self-Assembly of Metalloporphyrin Tectons by
 Halogen Bonding. 2
;
_journal_issue 7
_journal_name_full 'Crystal Growth &amp; Design'
_journal_page_first 3557
_journal_paper_doi 10.1021/cg500491c
_journal_volume 14
_journal_year 2014
_chemical_formula_moiety 'C55 H40 I Mo N4 O3'
_chemical_formula_sum 'C55 H40 I Mo N4 O3'
_chemical_formula_weight 1027.75
_chemical_name_systematic
; 
 ? 
;
_space_group_IT_number 15
_symmetry_cell_setting monoclinic
_symmetry_space_group_name_Hall '-C 2yc'
_symmetry_space_group_name_H-M 'C 1 2/c 1'
_atom_sites_solution_hydrogens geom
_atom_sites_solution_primary direct
_atom_sites_solution_secondary difmap
_audit_creation_method SHELXL-97
_cell_angle_alpha 90.00
_cell_angle_beta 97.903(3)
_cell_angle_gamma 90.00
_cell_formula_units_Z 8
_cell_length_a 36.181(2)
_cell_length_b 15.7826(9)
_cell_length_c 16.3625(9)
_cell_measurement_reflns_used 6188
_cell_measurement_temperature 110(2)
_cell_measurement_theta_max 25.51
_cell_measurement_theta_min 1.84
_cell_volume 9254.7(9)
_computing_cell_refinement 'Saint, Bruker-AXS'
_computing_data_collection 'Apex2, Bruker-AXS'
_computing_data_reduction 'Saint, Bruker-AXS'
_computing_structure_refinement 'SHELXL-97 (Sheldrick, 2008)'
_computing_structure_solution 'SHELXTL-2013 (Sheldrick, 2008)'
_diffrn_ambient_temperature 110(2)
_diffrn_detector_area_resol_mean 1.75
_diffrn_measured_fraction_theta_full 0.995
_diffrn_measured_fraction_theta_max 0.995
_diffrn_measurement_device_type 'ApexDuo, Bruker-AXS'
_diffrn_measurement_method '1 deg. \f and \w scans'
_diffrn_radiation_monochromator graphite
_diffrn_radiation_source 'fine-focus sealed tube'
_diffrn_radiation_type MoK\a
_diffrn_radiation_wavelength 0.71073
_diffrn_reflns_av_R_equivalents 0.0561
_diffrn_reflns_av_sigmaI/netI 0.0511
_diffrn_reflns_limit_h_max 43
_diffrn_reflns_limit_h_min -40
_diffrn_reflns_limit_k_max 19
_diffrn_reflns_limit_k_min -19
_diffrn_reflns_limit_l_max 19
_diffrn_reflns_limit_l_min -19
_diffrn_reflns_number 46811
_diffrn_reflns_theta_full 25.51
_diffrn_reflns_theta_max 25.51
_diffrn_reflns_theta_min 1.84
_diffrn_standards_number 0
_exptl_absorpt_coefficient_mu 1.000
_exptl_absorpt_correction_T_max 0.9243
_exptl_absorpt_correction_T_min 0.7536
_exptl_absorpt_correction_type multi-scan
_exptl_absorpt_process_details 'Sadabs, Bruker-AXS'
_exptl_crystal_colour red
_exptl_crystal_density_diffrn 1.475
_exptl_crystal_density_method 'not measured'
_exptl_crystal_description plate
_exptl_crystal_F_000 4136
_exptl_crystal_size_max 0.30
_exptl_crystal_size_mid 0.24
_exptl_crystal_size_min 0.08
_platon_squeeze_details
;
 disordered crystallization solvent which couldn't be modeled by
 discrete atoms, located on centers of inversion.
;
_refine_diff_density_max 1.422
_refine_diff_density_min -0.924
_refine_diff_density_rms 0.103
_refine_ls_extinction_method none
_refine_ls_goodness_of_fit_ref 1.011
_refine_ls_hydrogen_treatment constr
_refine_ls_matrix_type full
_refine_ls_number_parameters 586
_refine_ls_number_reflns 8574
_refine_ls_number_restraints 0
_refine_ls_restrained_S_all 1.011
_refine_ls_R_factor_all 0.0858
_refine_ls_R_factor_gt 0.0612
_refine_ls_shift/su_max 0.036
_refine_ls_shift/su_mean 0.002
_refine_ls_structure_factor_coef Fsqd
_refine_ls_weighting_details 'calc w=1/[\s^2^(Fo^2^)+(0.0849P)^2^+5.2863P] where P=(Fo^2^+2Fc^2^)/3'
_refine_ls_weighting_scheme calc
_refine_ls_wR_factor_gt 0.1556
_refine_ls_wR_factor_ref 0.1670
_reflns_number_gt 6188
_reflns_number_total 8574
_reflns_threshold_expression >2sigma(I)
_cod_data_source_file cg500491c_si_001.cif
_cod_data_source_block 11
_cod_depositor_comments 'Adding full bibliography for 4511199--4511209.cif.'
_cod_original_cell_volume 9254.9(10)
_cod_original_sg_symbol_H-M 'C 2/c'
_cod_database_code 4511209

loop_
_symmetry_equiv_pos_as_xyz
'x, y, z'
'-x, y, -z+1/2'
'x+1/2, y+1/2, z'
'-x+1/2, y+1/2, -z+1/2'
'-x, -y, -z'
'x, -y, z-1/2'
'-x+1/2, -y+1/2, -z'
'x+1/2, -y+1/2, z-1/2'

loop_
_atom_site_label
_atom_site_type_symbol
_atom_site_fract_x
_atom_site_fract_y
_atom_site_fract_z
_atom_site_U_iso_or_equiv
_atom_site_adp_type
_atom_site_occupancy
_atom_site_symmetry_multiplicity
_atom_site_calc_flag
_atom_site_refinement_flags
Mo1 Mo 0.110476(11) 0.92605(3) 0.65718(2) 0.02649(15) Uani 1 1 d .
I2A I 0.18260(4) 0.59937(8) 1.07285(7) 0.0626(3) Uani 0.50 1 d P
I2B I 0.20633(4) 0.60746(8) 1.06584(7) 0.0632(3) Uani 0.50 1 d P
O3 O 0.15558(9) 0.8832(2) 0.7393(2) 0.0322(8) Uani 1 1 d .
O4 O 0.07491(9) 0.9572(2) 0.5867(2) 0.0309(8) Uani 1 1 d .
O5 O 0.20970(11) 0.8344(3) 0.7063(3) 0.0585(13) Uani 1 1 d .
N6 N 0.14844(11) 1.0161(3) 0.6255(2) 0.0286(10) Uani 1 1 d .
N7 N 0.08204(11) 0.8268(3) 0.7067(2) 0.0290(10) Uani 1 1 d .
N8 N 0.13100(11) 0.8376(3) 0.5791(2) 0.0321(10) Uani 1 1 d .
N9 N 0.10104(10) 1.0026(3) 0.7557(2) 0.0251(9) Uani 1 1 d .
C10 C 0.05029(13) 0.8841(3) 0.9093(3) 0.0278(11) Uani 1 1 d .
C11 C 0.15232(13) 1.0978(4) 0.6550(3) 0.0332(13) Uani 1 1 d .
C12 C 0.14602(14) 1.2193(4) 0.7497(3) 0.0323(12) Uani 1 1 d .
C13 C 0.11340(12) 1.0846(3) 0.7703(3) 0.0263(11) Uani 1 1 d .
C14 C 0.20368(13) 0.9320(4) 0.4616(3) 0.0320(12) Uani 1 1 d .
C15 C 0.08350(13) 1.0482(3) 0.8769(3) 0.0279(11) Uani 1 1 d .
H15 H 0.0730 1.0490 0.9271 0.033 Uiso 1 1 calc R
C16 C 0.11881(15) 0.7557(4) 0.5660(3) 0.0332(12) Uani 1 1 d .
C17 C 0.19744(14) 0.9761(4) 0.3871(3) 0.0329(12) Uani 1 1 d .
H17 H 0.1757 1.0101 0.3748 0.039 Uiso 1 1 calc R
C18 C 0.06601(13) 0.8992(3) 0.8307(3) 0.0263(11) Uani 1 1 d .
C19 C 0.13645(13) 1.1306(3) 0.7221(3) 0.0286(11) Uani 1 1 d .
C20 C 0.08266(12) 0.9785(3) 0.8206(3) 0.0262(11) Uani 1 1 d .
C21 C 0.10181(13) 1.1125(4) 0.8458(3) 0.0297(12) Uani 1 1 d .
H21 H 0.1062 1.1669 0.8700 0.036 Uiso 1 1 calc R
C22 C 0.07626(14) 0.7464(4) 0.6730(3) 0.0332(12) Uani 1 1 d .
C23 C 0.13888(15) 0.7183(4) 0.5052(3) 0.0371(13) Uani 1 1 d .
H23 H 0.1359 0.6623 0.4839 0.045 Uiso 1 1 calc R
C24 C 0.07401(14) 0.8646(4) 0.9808(3) 0.0359(13) Uani 1 1 d .
H24 H 0.1001 0.8623 0.9792 0.043 Uiso 1 1 calc R
C25 C 0.04691(14) 0.7504(4) 0.7857(3) 0.0353(13) Uani 1 1 d .
H25 H 0.0331 0.7356 0.8290 0.042 Uiso 1 1 calc R
C26 C 0.16271(15) 0.7775(4) 0.4841(3) 0.0376(14) Uani 1 1 d .
H26 H 0.1799 0.7700 0.4458 0.045 Uiso 1 1 calc R
C27 C 0.09224(15) 0.7138(4) 0.6067(3) 0.0338(12) Uani 1 1 d .
C28 C 0.18792(15) 1.0863(4) 0.5527(3) 0.0374(13) Uani 1 1 d .
H28 H 0.2046 1.0979 0.5140 0.045 Uiso 1 1 calc R
C29 C 0.06490(13) 0.8307(3) 0.7761(3) 0.0278(11) Uani 1 1 d .
C30 C 0.18311(15) 1.2442(4) 0.7739(3) 0.0373(13) Uani 1 1 d .
H30 H 0.2028 1.2056 0.7686 0.045 Uiso 1 1 calc R
C31 C 0.22252(15) 0.9709(4) 0.3313(3) 0.0384(13) Uani 1 1 d .
H31 H 0.2178 1.0010 0.2807 0.046 Uiso 1 1 calc R
C32 C 0.17048(13) 1.0064(4) 0.5637(3) 0.0327(12) Uani 1 1 d .
C33 C 0.17668(14) 1.1429(4) 0.6070(3) 0.0364(13) Uani 1 1 d .
H33 H 0.1835 1.2010 0.6123 0.044 Uiso 1 1 calc R
C34 C 0.18508(14) 0.8353(4) 0.7511(3) 0.0363(13) Uani 1 1 d .
C35 C 0.06054(15) 0.8486(4) 1.0538(3) 0.0350(13) Uani 1 1 d .
H35 H 0.0776 0.8363 1.1018 0.042 Uiso 1 1 calc R
C36 C 0.17585(13) 0.9309(4) 0.5216(3) 0.0321(12) Uani 1 1 d .
C37 C 0.15775(14) 0.8535(4) 0.5292(3) 0.0318(12) Uani 1 1 d .
C38 C 0.05319(15) 0.6999(4) 0.7221(3) 0.0382(13) Uani 1 1 d .
H38 H 0.0440 0.6439 0.7118 0.046 Uiso 1 1 calc R
C39 C 0.18716(15) 0.7812(4) 0.8260(3) 0.0388(14) Uani 1 1 d .
C40 C 0.11786(17) 1.2778(4) 0.7570(3) 0.0408(14) Uani 1 1 d .
H40 H 0.0926 1.2628 0.7398 0.049 Uiso 1 1 calc R
C41 C 0.08164(18) 0.6264(4) 0.5782(3) 0.0440(14) Uani 1 1 d .
C42 C 0.25461(16) 0.9223(4) 0.3479(4) 0.0429(14) Uani 1 1 d .
C43 C 0.23590(15) 0.8833(5) 0.4781(4) 0.0498(17) Uani 1 1 d .
H43 H 0.2410 0.8536 0.5289 0.060 Uiso 1 1 calc R
C44 C 0.1914(2) 1.3243(4) 0.8055(3) 0.0482(17) Uani 1 1 d .
H44 H 0.2167 1.3400 0.8206 0.058 Uiso 1 1 calc R
C45 C 0.1265(2) 1.3577(4) 0.7891(3) 0.0523(17) Uani 1 1 d .
H45 H 0.1069 1.3970 0.7935 0.063 Uiso 1 1 calc R
C46 C 0.26059(16) 0.8780(5) 0.4207(4) 0.0546(18) Uani 1 1 d .
H46 H 0.2821 0.8431 0.4319 0.065 Uiso 1 1 calc R
C47 C 0.1638(2) 1.3817(4) 0.8155(3) 0.0514(18) Uani 1 1 d .
C48 C 0.01295(16) 0.8830(5) 0.9140(4) 0.063(2) Uani 1 1 d .
H48 H -0.0042 0.8947 0.8659 0.075 Uiso 1 1 calc R
C49 C 0.02324(16) 0.8499(5) 1.0591(3) 0.0473(16) Uani 1 1 d .
C50 C 0.15669(18) 0.7662(5) 0.8639(4) 0.065(2) Uani 1 1 d .
H50 H 0.1337 0.7925 0.8430 0.077 Uiso 1 1 calc R
C51 C 0.2825(2) 0.9183(5) 0.2865(5) 0.069(2) Uani 1 1 d .
H51A H 0.2692 0.9219 0.2302 0.103 Uiso 1 1 calc R
H51B H 0.2963 0.8647 0.2933 0.103 Uiso 1 1 calc R
H51C H 0.3000 0.9657 0.2963 0.103 Uiso 1 1 calc R
C52 C -0.00067(17) 0.8651(6) 0.9877(4) 0.054(3) Uani 1 1 d .
H52 H -0.0269 0.8634 0.9886 0.065 Uiso 1 1 calc R
C53 C 0.1582(2) 0.7137(6) 0.9323(5) 0.085(3) Uani 1 1 d .
H53 H 0.1363 0.7030 0.9566 0.102 Uiso 1 1 calc R
C54 C 0.1905(3) 0.6782(5) 0.9639(4) 0.061(3) Uani 1 1 d .
C55 C 0.2199(2) 0.7441(8) 0.8589(4) 0.079(4) Uani 1 1 d .
H55 H 0.2417 0.7532 0.8337 0.096 Uiso 1 1 calc R
C56 C 0.1720(3) 1.4671(5) 0.8562(4) 0.079(3) Uani 1 1 d .
H56A H 0.1666 1.4648 0.9132 0.119 Uiso 1 1 calc R
H56B H 0.1564 1.5105 0.8257 0.119 Uiso 1 1 calc R
H56C H 0.1984 1.4811 0.8561 0.119 Uiso 1 1 calc R
C57 C 0.0090(2) 0.8358(7) 1.1414(4) 0.067(4) Uani 1 1 d .
H57A H 0.0196 0.7832 1.1665 0.100 Uiso 1 1 calc R
H57B H -0.0183 0.8314 1.1324 0.100 Uiso 1 1 calc R
H57C H 0.0165 0.8835 1.1783 0.100 Uiso 1 1 calc R
C58 C 0.0973(3) 0.5562(5) 0.6139(6) 0.085(3) Uani 1 1 d .
H58 H 0.1159 0.5618 0.6607 0.101 Uiso 1 1 calc R
C59 C 0.0875(3) 0.4761(6) 0.5848(8) 0.085(3) Uani 1 1 d .
H59 H 0.0991 0.4281 0.6124 0.101 Uiso 1 1 calc R
C60 C 0.0621(4) 0.4647(6) 0.5189(6) 0.073(4) Uani 1 1 d .
C61 C 0.2218(4) 0.6940(9) 0.9273(5) 0.094(6) Uani 1 1 d .
H61 H 0.2450 0.6698 0.9499 0.119 Uiso 1 1 calc R
C62 C 0.0565(4) 0.6154(5) 0.5108(7) 0.089(6) Uani 1 1 d .
H62 H 0.0449 0.6632 0.4829 0.106 Uiso 1 1 calc R
C63 C 0.0475(5) 0.5341(6) 0.4815(7) 0.103(8) Uani 1 1 d .
H63 H 0.0301 0.5280 0.4327 0.122 Uiso 1 1 calc R
C64 C 0.0524(4) 0.3751(9) 0.4862(9) 0.086(5) Uani 1 1 d .
H64A H 0.0664 0.3626 0.4405 0.129 Uiso 1 1 calc R
H64B H 0.0256 0.3717 0.4666 0.129 Uiso 1 1 calc R
H64C H 0.0589 0.3338 0.5306 0.129 Uiso 1 1 calc R

loop_
_atom_site_aniso_label
_atom_site_aniso_U_11
_atom_site_aniso_U_22
_atom_site_aniso_U_33
_atom_site_aniso_U_23
_atom_site_aniso_U_13
_atom_site_aniso_U_12
Mo1 0.0242(2) 0.0412(3) 0.0144(2) -0.00441(19) 0.00364(15) -0.0036(2)
I2A 0.0945(9) 0.0550(7) 0.0360(5) 0.0066(4) 0.0007(6) 0.0067(7)
I2B 0.0930(9) 0.0496(6) 0.0420(6) 0.0068(4) -0.0078(7) 0.0182(7)
O3 0.0272(18) 0.048(2) 0.0206(17) -0.0035(16) -0.0003(14) 0.0049(17)
O4 0.0271(18) 0.040(2) 0.0241(17) 0.0036(15) 0.0005(14) -0.0074(16)
O5 0.036(2) 0.100(4) 0.041(2) -0.017(2) 0.0106(19) 0.010(2)
N6 0.024(2) 0.044(3) 0.018(2) -0.0036(19) 0.0039(16) -0.0052(19)
N7 0.030(2) 0.038(3) 0.019(2) -0.0036(18) 0.0041(17) 0.0027(19)
N8 0.032(2) 0.046(3) 0.018(2) -0.0044(19) 0.0056(18) -0.005(2)
N9 0.024(2) 0.036(3) 0.0161(19) -0.0025(17) 0.0053(16) -0.0045(18)
C10 0.027(3) 0.038(3) 0.018(2) -0.003(2) 0.003(2) 0.003(2)
C11 0.024(2) 0.057(4) 0.018(2) 0.002(2) -0.003(2) -0.005(2)
C12 0.040(3) 0.042(3) 0.013(2) 0.002(2) -0.001(2) -0.008(3)
C13 0.021(2) 0.040(3) 0.018(2) -0.003(2) 0.0007(18) 0.001(2)
C14 0.026(3) 0.053(4) 0.018(2) 0.000(2) 0.004(2) 0.002(2)
C15 0.025(2) 0.040(3) 0.018(2) -0.002(2) 0.003(2) 0.003(2)
C16 0.042(3) 0.038(3) 0.019(2) -0.003(2) 0.000(2) 0.007(3)
C17 0.034(3) 0.044(3) 0.020(2) -0.003(2) 0.002(2) -0.002(2)
C18 0.023(2) 0.040(3) 0.015(2) 0.002(2) 0.0027(19) 0.003(2)
C19 0.023(2) 0.043(3) 0.018(2) 0.002(2) -0.0043(19) -0.006(2)
C20 0.020(2) 0.042(3) 0.016(2) -0.005(2) 0.0006(19) 0.001(2)
C21 0.022(2) 0.042(3) 0.023(3) -0.006(2) -0.004(2) 0.002(2)
C22 0.034(3) 0.043(3) 0.021(3) 0.000(2) -0.001(2) 0.001(2)
C23 0.050(3) 0.043(3) 0.019(3) -0.001(2) 0.004(2) 0.011(3)
C24 0.023(3) 0.059(4) 0.025(3) 0.007(3) 0.002(2) 0.004(3)
C25 0.033(3) 0.049(4) 0.024(3) 0.004(2) 0.003(2) 0.003(3)
C26 0.038(3) 0.060(4) 0.015(2) 0.002(2) 0.004(2) 0.013(3)
C27 0.045(3) 0.034(3) 0.021(3) -0.007(2) 0.003(2) 0.002(3)
C28 0.034(3) 0.059(4) 0.021(3) -0.003(3) 0.011(2) -0.012(3)
C29 0.023(2) 0.040(3) 0.020(2) 0.002(2) 0.0022(19) 0.003(2)
C30 0.042(3) 0.054(4) 0.016(2) 0.007(2) 0.003(2) -0.012(3)
C31 0.045(3) 0.047(4) 0.025(3) -0.005(2) 0.010(2) -0.008(3)
C32 0.023(2) 0.055(4) 0.020(2) 0.000(2) 0.003(2) -0.004(2)
C33 0.034(3) 0.050(4) 0.025(3) -0.006(2) 0.003(2) -0.019(3)
C34 0.026(3) 0.055(4) 0.027(3) -0.018(3) -0.003(2) 0.001(3)
C35 0.035(3) 0.051(4) 0.019(2) 0.006(2) 0.001(2) 0.004(3)
C36 0.025(3) 0.055(4) 0.015(2) -0.001(2) 0.0007(19) 0.005(3)
C37 0.030(3) 0.052(4) 0.013(2) -0.008(2) 0.002(2) 0.007(3)
C38 0.043(3) 0.037(3) 0.034(3) -0.002(3) 0.004(2) -0.003(3)
C39 0.041(3) 0.044(3) 0.027(3) -0.014(2) -0.011(2) 0.019(3)
C40 0.048(3) 0.047(4) 0.026(3) -0.005(3) 0.000(2) -0.003(3)
C41 0.065(4) 0.037(4) 0.031(3) 0.001(3) 0.011(3) 0.004(3)
C42 0.043(3) 0.049(4) 0.041(3) -0.011(3) 0.023(3) -0.008(3)
C43 0.031(3) 0.080(5) 0.037(3) 0.016(3) 0.000(3) 0.006(3)
C44 0.069(4) 0.057(4) 0.018(3) 0.002(3) 0.003(3) -0.031(4)
C45 0.087(5) 0.042(4) 0.029(3) 0.000(3) 0.013(3) 0.008(4)
C46 0.026(3) 0.083(5) 0.055(4) 0.003(4) 0.008(3) 0.015(3)
C47 0.091(5) 0.046(4) 0.017(3) 0.002(3) 0.007(3) -0.025(4)
C48 0.028(3) 0.134(7) 0.027(3) 0.030(4) 0.009(2) 0.021(4)
C49 0.043(3) 0.080(5) 0.022(3) 0.015(3) 0.014(2) 0.021(3)
C50 0.040(4) 0.094(6) 0.054(4) 0.036(4) -0.011(3) 0.000(4)
C51 0.063(4) 0.085(6) 0.068(5) -0.023(4) 0.046(4) -0.014(4)
C52 0.027(3) 0.091(8) 0.045(4) 0.028(4) 0.012(3) 0.025(4)
C53 0.078(5) 0.113(7) 0.053(4) 0.036(5) -0.035(4) -0.034(5)
C54 0.103(8) 0.049(4) 0.022(3) -0.011(3) -0.018(4) 0.018(5)
C55 0.077(5) 0.126(13) 0.034(4) 0.001(5) 0.009(4) 0.031(7)
C56 0.139(8) 0.061(5) 0.041(4) -0.009(4) 0.025(4) -0.044(5)
C57 0.068(5) 0.103(11) 0.034(4) 0.029(5) 0.027(4) 0.031(6)
C58 0.105(7) 0.052(5) 0.088(6) 0.004(4) -0.018(5) -0.002(5)
C59 0.106(10) 0.050(6) 0.098(9) 0.012(6) 0.015(7) 0.009(6)
C60 0.113(13) 0.041(5) 0.073(6) -0.024(5) 0.046(7) -0.009(6)
C61 0.106(11) 0.133(15) 0.043(5) 0.022(7) 0.008(6) 0.073(11)
C62 0.126(13) 0.040(5) 0.086(8) -0.015(5) -0.043(9) -0.010(6)
C63 0.15(2) 0.049(6) 0.087(9) -0.010(6) -0.030(12) -0.023(9)
C64 0.123(13) 0.061(5) 0.073(6) -0.024(5) 0.036(7) -0.019(6)

loop_
_atom_type_symbol
_atom_type_description
_atom_type_scat_dispersion_real
_atom_type_scat_dispersion_imag
_atom_type_scat_source
C C 0.0033 0.0016 'International Tables Vol C Tables 4.2.6.8 and 6.1.1.4'
H H 0.0000 0.0000 'International Tables Vol C Tables 4.2.6.8 and 6.1.1.4'
N N 0.0061 0.0033 'International Tables Vol C Tables 4.2.6.8 and 6.1.1.4'
O O 0.0106 0.0060 'International Tables Vol C Tables 4.2.6.8 and 6.1.1.4'
Mo Mo -1.6832 0.6857 'International Tables Vol C Tables 4.2.6.8 and 6.1.1.4'
I I -0.4742 1.8119 'International Tables Vol C Tables 4.2.6.8 and 6.1.1.4'

loop_
_geom_angle_atom_site_label_1
_geom_angle_atom_site_label_2
_geom_angle_atom_site_label_3
_geom_angle
O4 Mo1 N9 99.81(16)
O4 Mo1 O3 176.74(15)
N9 Mo1 O3 83.44(14)
O4 Mo1 N6 95.64(16)
N9 Mo1 N6 88.90(15)
O3 Mo1 N6 84.10(15)
O4 Mo1 N7 96.53(16)
N9 Mo1 N7 89.57(15)
O3 Mo1 N7 83.72(15)
N6 Mo1 N7 167.82(16)
O4 Mo1 N8 94.52(17)
N9 Mo1 N8 165.67(16)
O3 Mo1 N8 82.23(15)
N6 Mo1 N8 90.12(16)
N7 Mo1 N8 88.37(16)
C34 O3 Mo1 147.2(3)
C11 N6 C32 108.6(4)
C11 N6 Mo1 126.1(3)
C32 N6 Mo1 124.9(4)
C29 N7 C22 108.1(4)
C29 N7 Mo1 126.1(3)
C22 N7 Mo1 125.8(3)
C37 N8 C16 108.5(4)
C37 N8 Mo1 125.4(4)
C16 N8 Mo1 126.1(3)
C20 N9 C13 107.7(4)
C20 N9 Mo1 125.7(3)
C13 N9 Mo1 126.5(3)
C48 C10 C24 117.0(5)
C48 C10 C18 123.2(4)
C24 C10 C18 119.7(4)
N6 C11 C19 125.8(5)
N6 C11 C33 108.2(4)
C19 C11 C33 126.0(5)
C40 C12 C30 118.2(5)
C40 C12 C19 120.3(5)
C30 C12 C19 121.3(5)
N9 C13 C21 108.2(4)
N9 C13 C19 125.7(4)
C21 C13 C19 125.9(5)
C43 C14 C17 118.5(5)
C43 C14 C36 119.1(5)
C17 C14 C36 122.3(5)
C21 C15 C20 107.7(4)
N8 C16 C27 126.4(5)
N8 C16 C23 108.3(5)
C27 C16 C23 125.3(5)
C31 C17 C14 120.5(5)
C29 C18 C20 125.9(4)
C29 C18 C10 116.4(4)
C20 C18 C10 117.5(4)
C11 C19 C13 125.4(5)
C11 C19 C12 118.5(4)
C13 C19 C12 116.0(4)
N9 C20 C18 126.4(4)
N9 C20 C15 108.2(4)
C18 C20 C15 125.4(4)
C15 C21 C13 108.2(5)
C27 C22 N7 126.1(5)
C27 C22 C38 125.5(5)
N7 C22 C38 108.2(4)
C26 C23 C16 107.1(5)
C35 C24 C10 121.4(5)
C38 C25 C29 107.9(5)
C23 C26 C37 108.6(5)
C22 C27 C16 125.3(5)
C22 C27 C41 117.9(5)
C16 C27 C41 116.7(5)
C33 C28 C32 108.7(4)
N7 C29 C18 126.1(5)
N7 C29 C25 108.3(4)
C18 C29 C25 125.6(4)
C44 C30 C12 120.7(6)
C17 C31 C42 121.0(5)
N6 C32 C36 126.0(5)
N6 C32 C28 107.6(5)
C36 C32 C28 126.4(5)
C28 C33 C11 106.9(5)
O5 C34 O3 124.4(5)
O5 C34 C39 121.8(5)
O3 C34 C39 113.8(4)
C49 C35 C24 121.6(5)
C37 C36 C32 126.8(4)
C37 C36 C14 115.6(5)
C32 C36 C14 117.6(5)
N8 C37 C36 126.1(5)
N8 C37 C26 107.6(5)
C36 C37 C26 126.3(5)
C25 C38 C22 107.5(5)
C50 C39 C55 117.4(7)
C50 C39 C34 121.6(5)
C55 C39 C34 121.0(6)
C45 C40 C12 120.5(6)
C58 C41 C62 116.7(7)
C58 C41 C27 123.5(6)
C62 C41 C27 119.7(6)
C46 C42 C31 118.6(5)
C46 C42 C51 120.9(6)
C31 C42 C51 120.5(6)
C46 C43 C14 120.1(5)
C47 C44 C30 121.6(6)
C40 C45 C47 121.0(6)
C42 C46 C43 121.3(6)
C44 C47 C45 117.8(6)
C44 C47 C56 122.5(7)
C45 C47 C56 119.7(7)
C10 C48 C52 121.5(5)
C35 C49 C52 117.4(5)
C35 C49 C57 120.8(5)
C52 C49 C57 121.8(5)
C39 C50 C53 121.8(7)
C49 C52 C48 121.0(6)
C54 C53 C50 120.0(8)
C53 C54 C61 119.0(7)
C53 C54 I2B 133.3(8)
C61 C54 I2B 107.5(6)
C53 C54 I2A 110.1(7)
C61 C54 I2A 130.8(6)
C61 C55 C39 121.2(9)
C41 C58 C59 122.2(9)
C60 C59 C58 121.4(9)
C59 C60 C63 116.7(9)
C59 C60 C64 120.5(11)
C63 C60 C64 122.7(12)
C55 C61 C54 120.6(8)
C41 C62 C63 120.3(9)
C60 C63 C62 122.7(10)

loop_
_geom_bond_atom_site_label_1
_geom_bond_atom_site_label_2
_geom_bond_distance
Mo1 O4 1.679(3)
Mo1 N9 2.080(4)
Mo1 O3 2.079(3)
Mo1 N6 2.091(4)
Mo1 N7 2.097(4)
Mo1 N8 2.096(4)
I2A I2B 0.8912(14)
I2A C54 2.224(8)
I2B C54 2.024(7)
O3 C34 1.301(6)
O5 C34 1.229(6)
N6 C11 1.377(7)
N6 C32 1.381(6)
N7 C29 1.368(6)
N7 C22 1.388(7)
N8 C37 1.373(6)
N8 C16 1.373(7)
N9 C20 1.381(6)
N9 C13 1.380(6)
C10 C48 1.364(7)
C10 C24 1.386(7)
C10 C18 1.495(7)
C11 C19 1.406(7)
C11 C33 1.446(7)
C12 C40 1.392(8)
C12 C30 1.402(7)
C12 C19 1.498(8)
C13 C21 1.428(7)
C13 C19 1.423(7)
C14 C43 1.391(8)
C14 C17 1.395(7)
C14 C36 1.500(7)
C15 C21 1.349(7)
C15 C20 1.432(7)
C16 C27 1.408(8)
C16 C23 1.436(7)
C17 C31 1.375(7)
C18 C29 1.400(7)
C18 C20 1.408(7)
C22 C27 1.395(7)
C22 C38 1.437(7)
C23 C26 1.348(8)
C24 C35 1.375(7)
C25 C38 1.355(8)
C25 C29 1.444(8)
C26 C37 1.432(8)
C27 C41 1.489(8)
C28 C33 1.360(8)
C28 C32 1.433(8)
C30 C44 1.382(8)
C31 C42 1.387(8)
C32 C36 1.402(8)
C34 C39 1.486(8)
C35 C49 1.364(7)
C36 C37 1.400(8)
C39 C50 1.358(8)
C39 C55 1.363(8)
C40 C45 1.384(9)
C41 C58 1.342(10)
C41 C62 1.339(10)
C42 C46 1.371(9)
C42 C51 1.521(8)
C43 C46 1.386(8)
C44 C47 1.373(10)
C45 C47 1.413(10)
C47 C56 1.515(9)
C48 C52 1.393(8)
C49 C52 1.377(8)
C49 C57 1.523(8)
C50 C53 1.388(9)
C53 C54 1.332(11)
C54 C61 1.376(15)
C55 C61 1.365(14)
C58 C59 1.381(13)
C59 C60 1.329(14)
C60 C63 1.329(14)
C60 C64 1.535(16)
C62 C63 1.393(12)

loop_
_platon_squeeze_void_nr
_platon_squeeze_void_average_x
_platon_squeeze_void_average_y
_platon_squeeze_void_average_z
_platon_squeeze_void_volume
_platon_squeeze_void_count_electrons
_platon_squeeze_void_content
1 0.500 0.058 0.250 145 49 ' '
2 0.500 -0.058 0.750 145 50 ' '
3 0.000 0.442 0.750 145 50 ' '
4 0.000 0.558 0.250 145 49 ' '
